data_7001761
loop_
_publ_author_name
'Jo, Minhye'
'Seo, Joobeom'
'Lindoy, Leonard F.'
'Sung Lee, Shim'

_publ_section_title
;
 Supramolecular copper(I) halide complexes of O2S2X (X = S, O and NH)
 macrocycles exhibiting dinuclear, 1D- and 2D-coordination polymeric
 structures
;
_journal_issue 31
_journal_name_full 'Dalton Transactions'
_journal_page_first 6096
_journal_paper_doi 10.1039/b906474e
_journal_year 2009
_chemical_formula_sum 'C40 H50 Cu4 I4 N2 O4 S4'
_chemical_formula_weight 1512.82
_chemical_name_systematic
;
?
;
_space_group_IT_number 15
_symmetry_cell_setting monoclinic
_symmetry_space_group_name_Hall '-C 2yc'
_symmetry_space_group_name_H-M 'C 1 2/c 1'
_atom_sites_solution_hydrogens geom
_atom_sites_solution_primary direct
_atom_sites_solution_secondary difmap
_audit_creation_method SHELXTL
_cell_angle_alpha 90.00
_cell_angle_beta 106.85
_cell_angle_gamma 90.00
_cell_formula_units_Z 4
_cell_length_a 14.1994(13)
_cell_length_b 19.6855(17)
_cell_length_c 24.487(2)
_cell_measurement_reflns_used 6367
_cell_measurement_temperature 298(2)
_cell_measurement_theta_max 26.98
_cell_measurement_theta_min 2.20
_cell_volume 6550.8(10)
_computing_cell_refinement 'Bruker SMART'
_computing_data_collection 'Bruker SMART'
_computing_data_reduction 'Bruker SAINT'
_computing_molecular_graphics 'Bruker SHELXTL'
_computing_publication_material 'Bruker SHELXTL'
_computing_structure_refinement 'Bruker SHELXTL'
_computing_structure_solution 'Bruker SHELXTL'
_diffrn_ambient_temperature 298(2)
_diffrn_measured_fraction_theta_full 0.992
_diffrn_measured_fraction_theta_max 0.992
_diffrn_measurement_device_type 'CCD area detector'
_diffrn_measurement_method 'phi and omega scans'
_diffrn_radiation_monochromator graphite
_diffrn_radiation_source 'fine-focus sealed tube'
_diffrn_radiation_type MoK\a
_diffrn_radiation_wavelength 0.71073
_diffrn_reflns_av_R_equivalents 0.0610
_diffrn_reflns_av_sigmaI/netI 0.0792
_diffrn_reflns_limit_h_max 18
_diffrn_reflns_limit_h_min -10
_diffrn_reflns_limit_k_max 22
_diffrn_reflns_limit_k_min -25
_diffrn_reflns_limit_l_max 30
_diffrn_reflns_limit_l_min -31
_diffrn_reflns_number 19699
_diffrn_reflns_theta_full 27.00
_diffrn_reflns_theta_max 27.00
_diffrn_reflns_theta_min 1.74
_exptl_absorpt_coefficient_mu 3.323
_exptl_absorpt_correction_T_max 0.9675
_exptl_absorpt_correction_T_min 0.2873
_exptl_absorpt_correction_type 'empirical (SADABS)'
_exptl_crystal_colour colorless
_exptl_crystal_density_diffrn 1.534
_exptl_crystal_density_method 'not measured'
_exptl_crystal_description needle
_exptl_crystal_F_000 2912
_exptl_crystal_size_max 0.50
_exptl_crystal_size_mid 0.10
_exptl_crystal_size_min 0.01
_refine_diff_density_max 1.844
_refine_diff_density_min -1.696
_refine_diff_density_rms 0.273
_refine_ls_extinction_method none
_refine_ls_goodness_of_fit_ref 0.970
_refine_ls_hydrogen_treatment constr
_refine_ls_matrix_type full
_refine_ls_number_parameters 262
_refine_ls_number_reflns 7112
_refine_ls_number_restraints 0
_refine_ls_restrained_S_all 0.970
_refine_ls_R_factor_all 0.0777
_refine_ls_R_factor_gt 0.0577
_refine_ls_shift/su_max 0.000
_refine_ls_shift/su_mean 0.000
_refine_ls_structure_factor_coef Fsqd
_refine_ls_weighting_details 'calc w=1/[\s^2^(Fo^2^)+(0.1000P)^2^+0.0000P] where P=(Fo^2^+2Fc^2^)/3'
_refine_ls_weighting_scheme calc
_refine_ls_wR_factor_gt 0.1522
_refine_ls_wR_factor_ref 0.1608
_reflns_number_gt 5039
_reflns_number_total 7112
_reflns_threshold_expression >2sigma(I)
_cod_data_source_file b906474e.txt
_cod_data_source_block Complex3
_cod_depositor_comments
;
The following automatic conversions were performed:
'_symmetry_cell_setting' value 'Monoclinic' changed to 'monoclinic'
according to '/home/saulius/struct/CIF-dictionaries/cif_core.dic'
dictionary named 'cif_core.dic' version 2.4.1 from 2010-06-29.

Automatic conversion script
Id: cif_fix_enum 1527 2010-12-29 10:47:43Z saulius 
;
_cod_original_sg_symbol_H-M C2/c
_cod_database_code 7001761

loop_
_symmetry_equiv_pos_as_xyz
'x, y, z'
'-x, y, -z+1/2'
'x+1/2, y+1/2, z'
'-x+1/2, y+1/2, -z+1/2'
'-x, -y, -z'
'x, -y, z-1/2'
'-x+1/2, -y+1/2, -z'
'x+1/2, -y+1/2, z-1/2'

loop_
_atom_site_label
_atom_site_type_symbol
_atom_site_fract_x
_atom_site_fract_y
_atom_site_fract_z
_atom_site_U_iso_or_equiv
_atom_site_adp_type
_atom_site_occupancy
_atom_site_symmetry_multiplicity
_atom_site_calc_flag
_atom_site_refinement_flags
_atom_site_disorder_assembly
_atom_site_disorder_group
Cu1 Cu 0.53945(7) 0.36641(5) 0.20530(4) 0.0302(2) Uani 1 1 d . . .
Cu2 Cu 0.41094(7) 0.26336(5) 0.21297(4) 0.0373(3) Uani 1 1 d . . .
I1 I 0.56837(4) 0.24086(2) 0.179100(19) 0.02837(15) Uani 1 1 d . . .
I2 I 0.34918(3) 0.39679(2) 0.187612(19) 0.02652(15) Uani 1 1 d . . .
N1 N 0.5571(5) 0.6510(3) 0.1770(3) 0.0310(14) Uani 1 1 d . . .
H1A H 0.5348 0.6500 0.2061 0.037 Uiso 1 1 calc R . .
S2 S 0.77820(14) 0.70053(10) 0.15666(7) 0.0296(4) Uani 1 1 d . . .
S1 S 0.58252(14) 0.44861(10) 0.14920(8) 0.0287(4) Uani 1 1 d . . .
O1 O 0.7060(6) 0.4841(3) 0.0593(3) 0.066(2) Uani 1 1 d . . .
O2 O 0.6761(4) 0.6225(3) 0.0246(2) 0.0404(14) Uani 1 1 d . . .
C1 C 0.6958(10) 0.5086(6) 0.0021(4) 0.072(4) Uani 1 1 d . . .
H1B H 0.6698 0.4728 -0.0254 0.087 Uiso 1 1 calc R . .
H1C H 0.7596 0.5219 -0.0014 0.087 Uiso 1 1 calc R . .
C2 C 0.6285(8) 0.5675(5) -0.0099(4) 0.055(3) Uani 1 1 d . . .
H2A H 0.6125 0.5798 -0.0499 0.067 Uiso 1 1 calc R . .
H2B H 0.5678 0.5563 -0.0012 0.067 Uiso 1 1 calc R . .
C3 C 0.6247(6) 0.6817(5) 0.0160(3) 0.038(2) Uani 1 1 d . . .
C4 C 0.5275(7) 0.6898(6) -0.0191(4) 0.054(3) Uani 1 1 d . . .
H4A H 0.4945 0.6524 -0.0389 0.065 Uiso 1 1 calc R . .
C5 C 0.4818(8) 0.7487(7) -0.0248(4) 0.069(3) Uani 1 1 d . . .
H5A H 0.4175 0.7519 -0.0483 0.083 Uiso 1 1 calc R . .
C6 C 0.5288(8) 0.8073(6) 0.0041(4) 0.061(3) Uani 1 1 d . . .
H6A H 0.4961 0.8487 0.0004 0.074 Uiso 1 1 calc R . .
C7 C 0.6257(7) 0.8008(5) 0.0383(4) 0.048(2) Uani 1 1 d . . .
H7A H 0.6583 0.8391 0.0569 0.057 Uiso 1 1 calc R . .
C8 C 0.6750(7) 0.7392(4) 0.0454(3) 0.0360(19) Uani 1 1 d . . .
C9 C 0.7743(6) 0.7323(4) 0.0855(3) 0.0331(18) Uani 1 1 d . . .
H9A H 0.8063 0.7763 0.0898 0.040 Uiso 1 1 calc R . .
H9B H 0.8121 0.7017 0.0689 0.040 Uiso 1 1 calc R . .
C10 C 0.6774(5) 0.7456(4) 0.1737(3) 0.0317(17) Uani 1 1 d . . .
H10A H 0.6925 0.7480 0.2149 0.038 Uiso 1 1 calc R . .
H10B H 0.6762 0.7918 0.1597 0.038 Uiso 1 1 calc R . .
C11 C 0.5751(5) 0.7161(4) 0.1503(3) 0.0329(17) Uani 1 1 d . . .
H11A H 0.5279 0.7495 0.1551 0.039 Uiso 1 1 calc R . .
H11B H 0.5626 0.7087 0.1096 0.039 Uiso 1 1 calc R . .
C12 C 0.5800(7) 0.5888(4) 0.1501(3) 0.0361(19) Uani 1 1 d . . .
H12A H 0.6480 0.5900 0.1496 0.043 Uiso 1 1 calc R . .
H12B H 0.5385 0.5863 0.1110 0.043 Uiso 1 1 calc R . .
C13 C 0.5629(6) 0.5262(4) 0.1831(3) 0.0337(18) Uani 1 1 d . . .
H13A H 0.4961 0.5270 0.1858 0.040 Uiso 1 1 calc R . .
H13B H 0.6074 0.5277 0.2216 0.040 Uiso 1 1 calc R . .
C14 C 0.7171(6) 0.4511(5) 0.1683(4) 0.046(2) Uani 1 1 d . . .
H14A H 0.7391 0.4968 0.1636 0.056 Uiso 1 1 calc R . .
H14B H 0.7451 0.4378 0.2078 0.056 Uiso 1 1 calc R . .
C15 C 0.7507(7) 0.4020(5) 0.1291(5) 0.052(3) Uani 1 1 d . . .
C16 C 0.7837(7) 0.3394(6) 0.1490(6) 0.076(4) Uani 1 1 d . . .
H16A H 0.7868 0.3264 0.1859 0.091 Uiso 1 1 calc R . .
C17 C 0.8146(9) 0.2924(6) 0.1099(9) 0.112(7) Uani 1 1 d . . .
H17A H 0.8360 0.2485 0.1209 0.134 Uiso 1 1 calc R . .
C18 C 0.8104(11) 0.3161(7) 0.0588(8) 0.097(5) Uani 1 1 d . . .
H18 H 0.8339 0.2885 0.0348 0.117 Uiso 1 1 calc R . .
C19 C 0.7749(11) 0.3765(6) 0.0394(7) 0.090(5) Uani 1 1 d . . .
H19 H 0.7704 0.3889 0.0020 0.108 Uiso 1 1 calc R . .
C20 C 0.7444(8) 0.4215(5) 0.0744(5) 0.060(3) Uani 1 1 d . . .

loop_
_atom_site_aniso_label
_atom_site_aniso_U_11
_atom_site_aniso_U_22
_atom_site_aniso_U_33
_atom_site_aniso_U_23
_atom_site_aniso_U_13
_atom_site_aniso_U_12
Cu1 0.0349(6) 0.0248(5) 0.0339(5) 0.0008(4) 0.0149(4) -0.0041(4)
Cu2 0.0307(6) 0.0458(6) 0.0329(5) -0.0021(4) 0.0053(4) -0.0065(4)
I1 0.0320(3) 0.0281(3) 0.0268(2) -0.00630(18) 0.0112(2) 0.0015(2)
I2 0.0243(3) 0.0225(2) 0.0301(3) 0.00236(18) 0.00373(19) -0.00073(19)
N1 0.038(4) 0.023(3) 0.039(3) 0.009(3) 0.022(3) -0.005(3)
S2 0.0250(10) 0.0397(11) 0.0233(9) 0.0003(8) 0.0059(7) -0.0055(8)
S1 0.0299(10) 0.0301(10) 0.0284(9) 0.0007(7) 0.0122(8) -0.0037(8)
O1 0.126(7) 0.036(4) 0.061(4) -0.003(3) 0.066(5) -0.001(4)
O2 0.044(4) 0.041(3) 0.033(3) -0.007(2) 0.007(3) -0.011(3)
C1 0.131(11) 0.052(7) 0.048(6) -0.016(5) 0.048(7) -0.016(7)
C2 0.074(7) 0.061(7) 0.029(4) -0.009(4) 0.013(5) -0.028(6)
C3 0.041(5) 0.059(6) 0.013(3) -0.001(3) 0.004(3) -0.015(4)
C4 0.034(5) 0.091(8) 0.033(5) 0.001(5) 0.004(4) 0.007(5)
C5 0.044(6) 0.123(11) 0.036(5) 0.007(6) 0.006(5) 0.001(7)
C6 0.072(8) 0.082(8) 0.042(5) 0.034(5) 0.036(5) 0.037(6)
C7 0.063(6) 0.051(6) 0.037(5) 0.020(4) 0.026(5) 0.010(5)
C8 0.048(5) 0.035(4) 0.028(4) 0.007(3) 0.016(4) -0.003(4)
C9 0.032(4) 0.044(5) 0.025(4) -0.004(3) 0.011(3) -0.016(4)
C10 0.027(4) 0.041(5) 0.030(4) 0.000(3) 0.013(3) -0.002(3)
C11 0.026(4) 0.031(4) 0.045(4) 0.007(3) 0.016(4) -0.003(3)
C12 0.058(6) 0.028(4) 0.029(4) 0.005(3) 0.022(4) -0.011(4)
C13 0.054(5) 0.018(4) 0.037(4) 0.005(3) 0.026(4) -0.008(3)
C14 0.030(5) 0.053(6) 0.060(6) 0.016(4) 0.020(4) -0.007(4)
C15 0.040(5) 0.042(5) 0.089(8) 0.004(5) 0.043(5) -0.004(4)
C16 0.025(5) 0.070(8) 0.134(11) 0.027(7) 0.025(6) -0.001(5)
C17 0.048(8) 0.039(7) 0.26(2) 0.001(10) 0.069(11) 0.002(6)
C18 0.111(12) 0.048(8) 0.175(16) -0.030(9) 0.108(12) -0.016(7)
C19 0.116(12) 0.054(8) 0.133(12) -0.020(7) 0.091(10) -0.017(7)
C20 0.066(7) 0.041(6) 0.086(8) -0.014(5) 0.047(6) -0.005(5)

loop_
_atom_type_symbol
_atom_type_description
_atom_type_scat_dispersion_real
_atom_type_scat_dispersion_imag
_atom_type_scat_source
C C 0.0033 0.0016 'International Tables Vol C Tables 4.2.6.8 and 6.1.1.4'
H H 0.0000 0.0000 'International Tables Vol C Tables 4.2.6.8 and 6.1.1.4'
N N 0.0061 0.0033 'International Tables Vol C Tables 4.2.6.8 and 6.1.1.4'
O O 0.0106 0.0060 'International Tables Vol C Tables 4.2.6.8 and 6.1.1.4'
S S 0.1246 0.1234 'International Tables Vol C Tables 4.2.6.8 and 6.1.1.4'
Cu Cu 0.3201 1.2651 'International Tables Vol C Tables 4.2.6.8 and 6.1.1.4'
I I -0.4742 1.8119 'International Tables Vol C Tables 4.2.6.8 and 6.1.1.4'

loop_
_geom_angle_atom_site_label_1
_geom_angle_atom_site_label_2
_geom_angle_atom_site_label_3
_geom_angle
_geom_angle_site_symmetry_1
_geom_angle_site_symmetry_3
_geom_angle_publ_flag
S1 Cu1 I1 115.30(6) . . ?
S1 Cu1 I2 100.11(6) . . ?
I1 Cu1 I2 113.21(4) . . ?
S1 Cu1 I2 103.87(6) . 2_655 ?
I1 Cu1 I2 110.92(4) . 2_655 ?
I2 Cu1 I2 112.71(3) . 2_655 ?
S1 Cu1 Cu1 135.64(5) . 2_655 ?
I1 Cu1 Cu1 109.05(2) . 2_655 ?
I2 Cu1 Cu1 60.05(4) . 2_655 ?
I2 Cu1 Cu1 58.95(3) 2_655 2_655 ?
S1 Cu1 Cu2 147.54(7) . . ?
I1 Cu1 Cu2 58.54(3) . . ?
I2 Cu1 Cu2 61.37(3) . . ?
I2 Cu1 Cu2 107.89(4) 2_655 . ?
Cu1 Cu1 Cu2 60.97(3) 2_655 . ?
S1 Cu1 Cu2 151.31(7) . 2_655 ?
I1 Cu1 Cu2 57.62(3) . 2_655 ?
I2 Cu1 Cu2 108.13(4) . 2_655 ?
I2 Cu1 Cu2 60.74(3) 2_655 2_655 ?
Cu1 Cu1 Cu2 60.19(3) 2_655 2_655 ?
Cu2 Cu1 Cu2 56.90(4) . 2_655 ?
S2 Cu2 I1 109.99(6) 3_445 2_655 ?
S2 Cu2 I1 109.70(6) 3_445 . ?
I1 Cu2 I1 115.65(4) 2_655 . ?
S2 Cu2 Cu2 148.09(6) 3_445 2_655 ?
I1 Cu2 Cu2 60.16(4) 2_655 2_655 ?
I1 Cu2 Cu2 59.17(4) . 2_655 ?
S2 Cu2 Cu1 141.32(6) 3_445 . ?
I1 Cu2 Cu1 108.05(4) 2_655 . ?
I1 Cu2 Cu1 57.78(3) . . ?
Cu2 Cu2 Cu1 61.96(4) 2_655 . ?
S2 Cu2 I2 102.68(6) 3_445 . ?
I1 Cu2 I2 108.78(4) 2_655 . ?
I1 Cu2 I2 109.24(4) . . ?
Cu2 Cu2 I2 109.23(2) 2_655 . ?
Cu1 Cu2 I2 57.64(3) . . ?
S2 Cu2 Cu1 143.03(7) 3_445 2_655 ?
I1 Cu2 Cu1 57.79(3) 2_655 2_655 ?
I1 Cu2 Cu1 106.66(4) . 2_655 ?
Cu2 Cu2 Cu1 61.14(3) 2_655 2_655 ?
Cu1 Cu2 Cu1 58.84(4) . 2_655 ?
I2 Cu2 Cu1 58.12(3) . 2_655 ?
Cu2 I1 Cu1 64.59(3) 2_655 . ?
Cu2 I1 Cu2 60.66(4) 2_655 . ?
Cu1 I1 Cu2 63.67(3) . . ?
Cu1 I2 Cu1 61.00(3) . 2_655 ?
Cu1 I2 Cu2 60.98(3) . . ?
Cu1 I2 Cu2 61.15(3) 2_655 . ?
C12 N1 C11 115.4(6) . . ?
C10 S2 C9 103.9(4) . . ?
C10 S2 Cu2 99.1(3) . 3 ?
C9 S2 Cu2 100.2(2) . 3 ?
C13 S1 C14 98.6(4) . . ?
C13 S1 Cu1 102.5(2) . . ?
C14 S1 Cu1 107.6(3) . . ?
C20 O1 C1 119.2(8) . . ?
C3 O2 C2 114.8(7) . . ?
O1 C1 C2 109.3(8) . . ?
O2 C2 C1 108.1(8) . . ?
O2 C3 C4 125.5(8) . . ?
O2 C3 C8 115.9(7) . . ?
C4 C3 C8 118.7(9) . . ?
C5 C4 C3 122.0(11) . . ?
C4 C5 C6 121.3(10) . . ?
C7 C6 C5 117.8(10) . . ?
C8 C7 C6 122.0(10) . . ?
C7 C8 C3 118.2(9) . . ?
C7 C8 C9 121.1(8) . . ?
C3 C8 C9 120.5(7) . . ?
C8 C9 S2 115.1(5) . . ?
C11 C10 S2 117.1(5) . . ?
N1 C11 C10 115.5(6) . . ?
N1 C12 C13 110.1(6) . . ?
C12 C13 S1 111.7(5) . . ?
C15 C14 S1 108.3(6) . . ?
C16 C15 C20 121.4(11) . . ?
C16 C15 C14 119.1(11) . . ?
C20 C15 C14 119.4(9) . . ?
C15 C16 C17 118.1(13) . . ?
C18 C17 C16 116.7(12) . . ?
C17 C18 C19 124.3(13) . . ?
C18 C19 C20 120.4(14) . . ?
O1 C20 C15 115.4(8) . . ?
O1 C20 C19 125.8(12) . . ?
C15 C20 C19 118.9(11) . . ?

loop_
_geom_bond_atom_site_label_1
_geom_bond_atom_site_label_2
_geom_bond_distance
_geom_bond_site_symmetry_2
_geom_bond_publ_flag
Cu1 S1 2.317(2) . ?
Cu1 I1 2.6157(10) . ?
Cu1 I2 2.6770(11) . ?
Cu1 I2 2.7074(10) 2_655 ?
Cu1 Cu1 2.7331(18) 2_655 ?
Cu1 Cu2 2.7711(14) . ?
Cu1 Cu2 2.7926(13) 2_655 ?
Cu2 S2 2.340(2) 3_445 ?
Cu2 I1 2.6109(11) 2_655 ?
Cu2 I1 2.6375(12) . ?
Cu2 Cu2 2.651(2) 2_655 ?
Cu2 I2 2.7816(12) . ?
Cu2 Cu1 2.7926(13) 2_655 ?
I1 Cu2 2.6109(11) 2_655 ?
I2 Cu1 2.7074(10) 2_655 ?
N1 C12 1.470(10) . ?
N1 C11 1.495(9) . ?
S2 C10 1.831(8) . ?
S2 C9 1.837(7) . ?
S2 Cu2 2.340(2) 3 ?
S1 C13 1.799(8) . ?
S1 C14 1.832(8) . ?
O1 C20 1.355(12) . ?
O1 C1 1.448(11) . ?
O2 C3 1.359(11) . ?
O2 C2 1.419(10) . ?
C1 C2 1.477(15) . ?
C3 C4 1.408(12) . ?
C3 C8 1.419(11) . ?
C4 C5 1.316(16) . ?
C5 C6 1.414(16) . ?
C6 C7 1.394(14) . ?
C7 C8 1.386(12) . ?
C8 C9 1.472(12) . ?
C10 C11 1.514(10) . ?
C12 C13 1.531(9) . ?
C14 C15 1.532(13) . ?
C15 C16 1.357(14) . ?
C15 C20 1.371(15) . ?
C16 C17 1.49(2) . ?
C17 C18 1.32(2) . ?
C18 C19 1.326(19) . ?
C19 C20 1.386(15) . ?
